data_2203937
loop_
_publ_author_name
'Meza-Reyes, Socorro'
'Montiel-Smith, Sara'
'Sandoval-Ram\'irez, Jes\'us'
'Bern\`es, Sylvain'
'Hern\'andez-Linares, Guadalupe'
'Santillan, Rosa L.'
'Rinc\'on, Susana'

_publ_section_title
;(<i>E</i>)-(20<i>S</i>,25<i>S</i>)-20,23-Diacetyl-5\b-furost-22-ene-3\b,26-diyl
 diacetate
;
_journal_issue 7
_journal_name_full 'Acta Crystallographica Section E'
_journal_page_first o1137
_journal_page_last o1139
_journal_paper_doi 10.1107/S1600536804013443
_journal_volume 60
_journal_year 2004
_chemical_formula_moiety 'C35 H52 O7'
_chemical_formula_sum 'C35 H52 O7'
_chemical_formula_weight 584.77
_chemical_melting_point 436
_chemical_name_systematic '(E)-(20S,25S)-20,23-Diacetyl-5\b-furost-22-ene-3\b,26-diyl diacetate'
_space_group_IT_number 1
_symmetry_cell_setting triclinic
_symmetry_space_group_name_Hall 'P 1'
_symmetry_space_group_name_H-M 'P 1'
_atom_sites_solution_hydrogens geom
_atom_sites_solution_primary direct
_atom_sites_solution_secondary difmap
_audit_creation_method SHELXTL-Plus
_cell_angle_alpha 102.368(9)
_cell_angle_beta 103.812(10)
_cell_angle_gamma 101.113(9)
_cell_formula_units_Z 1
_cell_length_a 7.6789(9)
_cell_length_b 10.2222(11)
_cell_length_c 11.3519(13)
_cell_measurement_reflns_used 65
_cell_measurement_temperature 296.0(10)
_cell_measurement_theta_max 13.36
_cell_measurement_theta_min 4.69
_cell_volume 816.81(17)
_computing_cell_refinement XSCANS
_computing_data_collection 'XSCANS (Siemens, 1996)'
_computing_data_reduction XSCANS
_computing_molecular_graphics SHELXTL-Plus
_computing_publication_material SHELXTL-Plus
_computing_structure_refinement SHELXTL-Plus
_computing_structure_solution 'SHELXTL-Plus (Sheldrick, 1998)'
_diffrn_ambient_temperature 296.0(10)
_diffrn_measured_fraction_theta_full 0.993
_diffrn_measured_fraction_theta_max 0.993
_diffrn_measurement_device_type 'Bruker P4'
_diffrn_measurement_method '2\q/\w scans'
_diffrn_radiation_monochromator graphite
_diffrn_radiation_type MoK\a
_diffrn_radiation_wavelength 0.71073
_diffrn_reflns_av_R_equivalents 0.0369
_diffrn_reflns_av_sigmaI/netI 0.0393
_diffrn_reflns_limit_h_max 3
_diffrn_reflns_limit_h_min -9
_diffrn_reflns_limit_k_max 12
_diffrn_reflns_limit_k_min -12
_diffrn_reflns_limit_l_max 14
_diffrn_reflns_limit_l_min -14
_diffrn_reflns_number 5573
_diffrn_reflns_theta_full 27.50
_diffrn_reflns_theta_max 27.50
_diffrn_reflns_theta_min 1.92
_diffrn_standards_decay_% 10.1
_diffrn_standards_interval_count 97
_diffrn_standards_number 3
_exptl_absorpt_coefficient_mu 0.081
_exptl_absorpt_correction_type none
_exptl_crystal_colour colorless
_exptl_crystal_density_diffrn 1.189
_exptl_crystal_density_method 'not measured'
_exptl_crystal_description plate
_exptl_crystal_F_000 318
_exptl_crystal_size_max 0.60
_exptl_crystal_size_mid 0.60
_exptl_crystal_size_min 0.20
_refine_diff_density_max 0.174
_refine_diff_density_min -0.169
_refine_ls_abs_structure_details 'see text'
_refine_ls_extinction_coef 0.022(6)
_refine_ls_extinction_expression Fc^*^=kFc[1+0.001xFc^2^\l^3^/sin(2\q)]^-1/4^
_refine_ls_extinction_method SHELXL
_refine_ls_goodness_of_fit_ref 0.966
_refine_ls_hydrogen_treatment constr
_refine_ls_matrix_type full
_refine_ls_number_parameters 388
_refine_ls_number_reflns 3710
_refine_ls_number_restraints 3
_refine_ls_restrained_S_all 0.966
_refine_ls_R_factor_all 0.0444
_refine_ls_R_factor_gt 0.0409
_refine_ls_shift/su_max 0.000
_refine_ls_shift/su_mean 0.000
_refine_ls_structure_factor_coef Fsqd
_refine_ls_weighting_details 'calc w = 1/[\s^2^(Fo^2^)+(0.0780P)^2^+0.0696P] where P = (Fo^2^+2Fc^2^)/3'
_refine_ls_weighting_scheme calc
_refine_ls_wR_factor_gt 0.1116
_refine_ls_wR_factor_ref 0.1158
_reflns_number_gt 3430
_reflns_number_total 3710
_reflns_threshold_expression I>2\s(I)
_cod_data_source_file ob6376.cif
_cod_data_source_block I
_cod_depositor_comments
;
The following automatic conversions were performed:
'_symmetry_cell_setting' value 'Triclinic' changed to 'triclinic'
according to '/home/saulius/struct/CIF-dictionaries/cif_core.dic'
dictionary named 'cif_core.dic' version 2.4.1 from 2010-06-29.

Automatic conversion script
Id: cif_fix_enum 1527 2010-12-29 10:47:43Z saulius 

The following automatic conversions were performed:

'_symmetry_cell_setting' value 'Triclinic' changed to 'triclinic'
according to /home/saulius/struct/CIF-dictionaries/cif_core.dic
dictionary named 'cif_core.dic' version 2.4.1 from 2010-06-29.

Automatic conversion script
Id: cif_fix_values 1715 2011-07-08 13:25:40Z adriana 
;
_cod_original_cell_volume 816.81(16)
_cod_database_code 2203937
_cod_database_fobs_code 2203937

loop_
_symmetry_equiv_pos_as_xyz
'x, y, z'

loop_
_atom_site_label
_atom_site_fract_x
_atom_site_fract_y
_atom_site_fract_z
_atom_site_U_iso_or_equiv
_atom_site_adp_type
_atom_site_calc_flag
_atom_site_refinement_flags
_atom_site_occupancy
_atom_site_type_symbol
C1 0.4839(3) -0.1690(2) 0.3700(2) 0.0438(5) Uani d . 1 C
H1A 0.4167 -0.2377 0.2904 0.053 Uiso calc R 1 H
H1B 0.6005 -0.1216 0.3614 0.053 Uiso calc R 1 H
C2 0.5254(3) -0.2435(2) 0.4725(2) 0.0477(5) Uani d . 1 C
H2A 0.5945 -0.3097 0.4489 0.057 Uiso calc R 1 H
H2B 0.6019 -0.1765 0.5509 0.057 Uiso calc R 1 H
C3 0.3492(3) -0.3184(2) 0.4923(2) 0.0476(5) Uani d . 1 C
H3A 0.3806 -0.3553 0.5653 0.057 Uiso calc R 1 H
O3' 0.2594(2) -0.43366(18) 0.37763(18) 0.0522(4) Uani d . 1 O
C4 0.2223(3) -0.2235(3) 0.5126(2) 0.0472(5) Uani d . 1 C
H4A 0.2760 -0.1590 0.5959 0.057 Uiso calc R 1 H
H4B 0.1037 -0.2793 0.5108 0.057 Uiso calc R 1 H
C4' 0.1424(4) -0.5444(3) 0.3860(3) 0.0615(7) Uani d . 1 C
C5 0.1880(3) -0.1403(2) 0.4151(2) 0.0418(5) Uani d . 1 C
H5A 0.1138 -0.2063 0.3342 0.050 Uiso calc R 1 H
C5' 0.0779(5) -0.6566(4) 0.2661(5) 0.0850(11) Uani d . 1 C
H5B 0.0262 -0.7425 0.2813 0.128 Uiso calc R 1 H
H5C 0.1809 -0.6653 0.2336 0.128 Uiso calc R 1 H
H5D -0.0151 -0.6347 0.2059 0.128 Uiso calc R 1 H
C6 0.0715(3) -0.0398(3) 0.4528(3) 0.0502(5) Uani d . 1 C
H6A 0.0272 -0.0027 0.3828 0.060 Uiso calc R 1 H
H6B -0.0358 -0.0905 0.4699 0.060 Uiso calc R 1 H
O6' 0.0983(4) -0.5505(3) 0.4800(3) 0.0878(8) Uani d . 1 O
C7 0.1830(3) 0.0799(2) 0.5690(2) 0.0470(5) Uani d . 1 C
H7A 0.2129 0.0437 0.6415 0.056 Uiso calc R 1 H
H7B 0.1073 0.1435 0.5852 0.056 Uiso calc R 1 H
C8 0.3630(3) 0.1590(2) 0.55313(19) 0.0367(4) Uani d . 1 C
H8A 0.3319 0.2067 0.4878 0.044 Uiso calc R 1 H
C9 0.4802(3) 0.0600(2) 0.51394(18) 0.0350(4) Uani d . 1 C
H9A 0.5140 0.0184 0.5836 0.042 Uiso calc R 1 H
C10 0.3695(3) -0.0623(2) 0.39527(19) 0.0378(4) Uani d . 1 C
C11 0.6638(3) 0.1422(2) 0.5033(2) 0.0433(5) Uani d . 1 C
H11A 0.7375 0.0785 0.4826 0.052 Uiso calc R 1 H
H11B 0.6364 0.1848 0.4348 0.052 Uiso calc R 1 H
C12 0.7785(3) 0.2556(2) 0.6248(2) 0.0409(4) Uani d . 1 C
H12A 0.8202 0.2127 0.6911 0.049 Uiso calc R 1 H
H12B 0.8874 0.3078 0.6104 0.049 Uiso calc R 1 H
C13 0.6648(3) 0.3546(2) 0.66750(18) 0.0343(4) Uani d . 1 C
C14 0.4822(3) 0.2663(2) 0.67601(19) 0.0358(4) Uani d . 1 C
H14A 0.5201 0.2131 0.7355 0.043 Uiso calc R 1 H
C15 0.3987(3) 0.3743(2) 0.7445(2) 0.0461(5) Uani d . 1 C
H15A 0.3366 0.4204 0.6873 0.055 Uiso calc R 1 H
H15B 0.3118 0.3321 0.7836 0.055 Uiso calc R 1 H
C16 0.5712(3) 0.4750(2) 0.8438(2) 0.0463(5) Uani d . 1 C
H16A 0.5749 0.4645 0.9281 0.056 Uiso calc R 1 H
C17 0.7442(3) 0.4436(2) 0.80740(19) 0.0401(4) Uani d . 1 C
H17A 0.7948 0.3861 0.8586 0.048 Uiso calc R 1 H
C18 0.6251(3) 0.4419(2) 0.5736(2) 0.0429(5) Uani d . 1 C
H18A 0.7331 0.4685 0.5470 0.064 Uiso calc R 1 H
H18B 0.5945 0.5234 0.6139 0.064 Uiso calc R 1 H
H18C 0.5228 0.3880 0.5016 0.064 Uiso calc R 1 H
C19 0.3198(4) -0.0111(3) 0.2769(2) 0.0537(6) Uani d . 1 C
H19A 0.2487 -0.0882 0.2058 0.081 Uiso calc R 1 H
H19B 0.4316 0.0318 0.2613 0.081 Uiso calc R 1 H
H19C 0.2481 0.0551 0.2895 0.081 Uiso calc R 1 H
C20 0.8846(3) 0.5896(2) 0.8502(2) 0.0425(5) Uani d . 1 C
C21 1.0144(3) 0.6067(3) 0.7668(3) 0.0561(6) Uani d . 1 C
H21A 1.1286 0.6740 0.8156 0.084 Uiso calc R 1 H
H21B 0.9557 0.6373 0.6968 0.084 Uiso calc R 1 H
H21C 1.0397 0.5194 0.7360 0.084 Uiso calc R 1 H
C21' 0.9919(4) 0.6031(3) 0.9881(2) 0.0559(6) Uani d . 1 C
O21' 0.9208(4) 0.6302(3) 1.07141(19) 0.0775(6) Uani d . 1 O
C22 0.7568(3) 0.6875(2) 0.8545(2) 0.0412(4) Uani d . 1 C
C22' 1.1793(5) 0.5723(4) 1.0153(4) 0.0832(11) Uani d . 1 C
H22A 1.2123 0.5589 1.0981 0.125 Uiso calc R 1 H
H22B 1.2703 0.6486 1.0110 0.125 Uiso calc R 1 H
H22C 1.1747 0.4898 0.9540 0.125 Uiso calc R 1 H
O22' 0.5809(2) 0.61671(17) 0.84133(18) 0.0524(4) Uani d . 1 O
C23 0.7936(3) 0.8244(2) 0.8688(2) 0.0420(5) Uani d . 1 C
C23' 0.9855(3) 0.9063(3) 0.8902(2) 0.0466(5) Uani d . 1 C
C23" 1.0106(5) 1.0291(4) 0.8365(4) 0.0743(9) Uani d . 1 C
H23A 1.1405 1.0722 0.8562 0.111 Uiso calc R 1 H
H23B 0.9504 1.0947 0.8724 0.111 Uiso calc R 1 H
H23C 0.9567 0.9986 0.7466 0.111 Uiso calc R 1 H
O23" 1.1210(3) 0.8772(2) 0.9485(2) 0.0619(5) Uani d . 1 O
C24 0.6455(3) 0.9033(2) 0.8733(2) 0.0451(5) Uani d . 1 C
H24A 0.5269 0.8381 0.8572 0.054 Uiso calc R 1 H
H24B 0.6347 0.9506 0.8074 0.054 Uiso calc R 1 H
C25 0.6911(3) 1.0106(2) 1.0024(2) 0.0439(5) Uani d . 1 C
H25A 0.8125 1.0739 1.0177 0.053 Uiso calc R 1 H
C26 0.5489(3) 1.0946(3) 0.9963(2) 0.0508(5) Uani d . 1 C
H26A 0.5285 1.1232 0.9190 0.061 Uiso calc R 1 H
H26B 0.4317 1.0394 0.9975 0.061 Uiso calc R 1 H
O26' 0.6194(3) 1.2154(2) 1.10498(19) 0.0622(5) Uani d . 1 O
C27 0.7038(6) 0.9416(4) 1.1081(3) 0.0717(9) Uani d . 1 C
H27A 0.7285 1.0103 1.1865 0.107 Uiso calc R 1 H
H27B 0.8025 0.8960 1.1124 0.107 Uiso calc R 1 H
H27C 0.5887 0.8747 1.0925 0.107 Uiso calc R 1 H
C27' 0.5166(4) 1.3055(3) 1.1136(3) 0.0583(6) Uani d . 1 C
C28' 0.6078(6) 1.4313(4) 1.2226(4) 0.0869(11) Uani d . 1 C
H28A 0.5154 1.4753 1.2438 0.130 Uiso calc R 1 H
H28B 0.6953 1.4948 1.2001 0.130 Uiso calc R 1 H
H28C 0.6713 1.4048 1.2938 0.130 Uiso calc R 1 H
O29' 0.3703(4) 1.2895(3) 1.0377(3) 0.0965(9) Uani d . 1 O

loop_
_atom_site_aniso_label
_atom_site_aniso_U_11
_atom_site_aniso_U_22
_atom_site_aniso_U_33
_atom_site_aniso_U_12
_atom_site_aniso_U_13
_atom_site_aniso_U_23
C1 0.0436(11) 0.0385(11) 0.0449(11) 0.0116(8) 0.0183(9) -0.0044(8)
C2 0.0435(11) 0.0385(11) 0.0569(13) 0.0178(9) 0.0121(9) 0.0010(9)
C3 0.0527(12) 0.0401(11) 0.0487(12) 0.0147(9) 0.0141(10) 0.0082(9)
O3' 0.0554(9) 0.0377(8) 0.0590(10) 0.0109(7) 0.0191(8) 0.0023(7)
C4 0.0475(12) 0.0428(11) 0.0526(12) 0.0124(9) 0.0222(10) 0.0064(9)
C4' 0.0485(13) 0.0473(14) 0.0824(19) 0.0109(11) 0.0163(12) 0.0092(13)
C5 0.0349(9) 0.0406(11) 0.0432(10) 0.0097(8) 0.0093(8) 0.0001(8)
C5' 0.0692(19) 0.0542(17) 0.107(3) -0.0003(14) 0.0214(18) -0.0086(18)
C6 0.0347(10) 0.0481(13) 0.0637(14) 0.0147(9) 0.0142(9) 0.0035(10)
O6' 0.0871(16) 0.0801(16) 0.0926(18) -0.0024(13) 0.0378(14) 0.0247(14)
C7 0.0363(10) 0.0461(12) 0.0575(13) 0.0135(9) 0.0214(9) 0.0005(10)
C8 0.0365(9) 0.0355(10) 0.0389(10) 0.0145(8) 0.0138(7) 0.0037(8)
C9 0.0353(9) 0.0361(9) 0.0340(9) 0.0131(7) 0.0134(7) 0.0030(7)
C10 0.0392(10) 0.0379(10) 0.0351(9) 0.0139(8) 0.0127(8) 0.0019(7)
C11 0.0402(10) 0.0408(11) 0.0473(11) 0.0133(8) 0.0206(9) -0.0027(9)
C12 0.0346(9) 0.0371(10) 0.0479(11) 0.0131(8) 0.0128(8) 0.0007(8)
C13 0.0365(9) 0.0340(9) 0.0336(9) 0.0146(7) 0.0137(7) 0.0028(7)
C14 0.0389(9) 0.0352(10) 0.0351(9) 0.0126(8) 0.0170(8) 0.0038(7)
C15 0.0472(11) 0.0405(11) 0.0509(12) 0.0116(9) 0.0273(10) -0.0019(9)
C16 0.0565(12) 0.0407(11) 0.0423(10) 0.0109(9) 0.0276(9) -0.0010(9)
C17 0.0464(10) 0.0391(10) 0.0334(9) 0.0138(8) 0.0136(8) 0.0024(8)
C18 0.0460(11) 0.0455(11) 0.0408(10) 0.0156(9) 0.0150(8) 0.0132(8)
C19 0.0650(14) 0.0556(14) 0.0369(10) 0.0173(11) 0.0122(10) 0.0069(9)
C20 0.0420(10) 0.0398(11) 0.0401(10) 0.0119(8) 0.0107(8) -0.0006(8)
C21 0.0447(11) 0.0533(14) 0.0633(15) 0.0092(10) 0.0240(11) -0.0044(11)
C21' 0.0618(14) 0.0456(12) 0.0454(12) 0.0139(10) 0.0010(10) -0.0019(9)
O21' 0.0925(16) 0.0896(17) 0.0424(10) 0.0308(13) 0.0105(10) 0.0058(10)
C22 0.0426(10) 0.0413(11) 0.0370(9) 0.0126(8) 0.0150(8) 0.0000(8)
C22' 0.0695(19) 0.080(2) 0.079(2) 0.0325(17) -0.0111(16) 0.0028(17)
O22' 0.0467(8) 0.0382(8) 0.0691(11) 0.0112(6) 0.0270(8) -0.0032(7)
C23 0.0458(11) 0.0415(11) 0.0366(10) 0.0126(9) 0.0131(8) 0.0037(8)
C23' 0.0503(12) 0.0454(12) 0.0413(11) 0.0117(9) 0.0166(9) 0.0032(9)
C23" 0.0702(18) 0.083(2) 0.087(2) 0.0188(16) 0.0384(17) 0.0426(19)
O23" 0.0471(9) 0.0544(11) 0.0709(12) 0.0083(8) 0.0049(8) 0.0077(9)
C24 0.0472(11) 0.0407(11) 0.0431(11) 0.0146(9) 0.0109(9) 0.0022(9)
C25 0.0434(10) 0.0441(11) 0.0419(11) 0.0131(9) 0.0152(8) 0.0025(9)
C26 0.0511(12) 0.0451(12) 0.0506(13) 0.0161(10) 0.0119(10) 0.0016(10)
O26' 0.0618(11) 0.0567(11) 0.0592(11) 0.0249(9) 0.0155(9) -0.0085(9)
C27 0.099(2) 0.085(2) 0.0516(15) 0.0499(19) 0.0346(15) 0.0236(14)
C27' 0.0698(16) 0.0541(15) 0.0589(15) 0.0259(12) 0.0291(13) 0.0110(12)
C28' 0.108(3) 0.073(2) 0.078(2) 0.039(2) 0.036(2) -0.0064(18)
O29' 0.0934(18) 0.0785(17) 0.106(2) 0.0506(15) 0.0078(15) -0.0001(15)

loop_
_atom_type_symbol
_atom_type_description
_atom_type_scat_dispersion_real
_atom_type_scat_dispersion_imag
_atom_type_scat_source
C C 0.0033 0.0016 'International Tables Vol C Tables 4.2.6.8 and 6.1.1.4'
H H 0.0000 0.0000 'International Tables Vol C Tables 4.2.6.8 and 6.1.1.4'
O O 0.0106 0.0060 'International Tables Vol C Tables 4.2.6.8 and 6.1.1.4'

loop_
_geom_angle_atom_site_label_1
_geom_angle_atom_site_label_2
_geom_angle_atom_site_label_3
_geom_angle
_geom_angle_publ_flag
C2 C1 C10 114.33(17) no
C2 C1 H1A 108.7 no
C10 C1 H1A 108.7 no
C2 C1 H1B 108.7 no
C10 C1 H1B 108.7 no
H1A C1 H1B 107.6 no
C3 C2 C1 111.57(18) no
C3 C2 H2A 109.3 no
C1 C2 H2A 109.3 no
C3 C2 H2B 109.3 no
C1 C2 H2B 109.3 no
H2A C2 H2B 108.0 no
O3' C3 C2 105.50(18) no
O3' C3 C4 110.91(19) no
C2 C3 C4 111.77(19) no
O3' C3 H3A 109.5 no
C2 C3 H3A 109.5 no
C4 C3 H3A 109.5 no
C4' O3' C3 117.9(2) ?
C3 C4 C5 114.73(19) no
C3 C4 H4A 108.6 no
C5 C4 H4A 108.6 no
C3 C4 H4B 108.6 no
C5 C4 H4B 108.6 no
H4A C4 H4B 107.6 no
O6' C4' O3' 123.4(3) ?
O6' C4' C5' 125.3(3) ?
O3' C4' C5' 111.2(3) ?
C4 C5 C6 109.44(19) no
C4 C5 C10 113.52(17) no
C6 C5 C10 111.34(19) no
C4 C5 H5A 107.4 no
C6 C5 H5A 107.4 no
C10 C5 H5A 107.4 no
C4' C5' H5B 109.5 no
C4' C5' H5C 109.5 no
H5B C5' H5C 109.5 no
C4' C5' H5D 109.5 no
H5B C5' H5D 109.5 no
H5C C5' H5D 109.5 no
C7 C6 C5 112.11(18) no
C7 C6 H6A 109.2 no
C5 C6 H6A 109.2 no
C7 C6 H6B 109.2 no
C5 C6 H6B 109.2 no
H6A C6 H6B 107.9 no
C6 C7 C8 112.52(19) no
C6 C7 H7A 109.1 no
C8 C7 H7A 109.1 no
C6 C7 H7B 109.1 no
C8 C7 H7B 109.1 no
H7A C7 H7B 107.8 no
C14 C8 C7 111.17(17) no
C14 C8 C9 107.65(15) no
C7 C8 C9 111.25(16) no
C14 C8 H8A 108.9 no
C7 C8 H8A 108.9 no
C9 C8 H8A 108.9 no
C11 C9 C8 110.40(16) no
C11 C9 C10 113.86(15) no
C8 C9 C10 113.02(15) no
C11 C9 H9A 106.3 no
C8 C9 H9A 106.3 no
C10 C9 H9A 106.3 no
C19 C10 C1 107.49(18) no
C19 C10 C9 111.33(19) no
C1 C10 C9 111.13(16) no
C19 C10 C5 109.23(18) no
C1 C10 C5 107.28(18) no
C9 C10 C5 110.26(16) no
C12 C11 C9 113.23(17) no
C12 C11 H11A 108.9 no
C9 C11 H11A 108.9 no
C12 C11 H11B 108.9 no
C9 C11 H11B 108.9 no
H11A C11 H11B 107.7 no
C13 C12 C11 111.44(16) no
C13 C12 H12A 109.3 no
C11 C12 H12A 109.3 no
C13 C12 H12B 109.3 no
C11 C12 H12B 109.3 no
H12A C12 H12B 108.0 no
C12 C13 C18 110.13(16) no
C12 C13 C14 107.95(15) no
C18 C13 C14 111.23(16) no
C12 C13 C17 115.08(16) no
C18 C13 C17 113.14(17) no
C14 C13 C17 98.68(15) no
C8 C14 C15 120.09(17) no
C8 C14 C13 114.68(15) no
C15 C14 C13 103.69(15) no
C8 C14 H14A 105.8 no
C15 C14 H14A 105.8 no
C13 C14 H14A 105.8 no
C16 C15 C14 102.16(17) no
C16 C15 H15A 111.3 no
C14 C15 H15A 111.3 no
C16 C15 H15B 111.3 no
C14 C15 H15B 111.3 no
H15A C15 H15B 109.2 no
O22' C16 C15 111.8(2) no
O22' C16 C17 105.01(17) no
C15 C16 C17 107.73(16) no
O22' C16 H16A 110.7 no
C15 C16 H16A 110.7 no
C17 C16 H16A 110.7 no
C16 C17 C13 104.05(16) no
C16 C17 C20 103.19(16) no
C13 C17 C20 123.39(18) no
C16 C17 H17A 108.4 no
C13 C17 H17A 108.4 no
C20 C17 H17A 108.4 no
C13 C18 H18A 109.5 no
C13 C18 H18B 109.5 no
H18A C18 H18B 109.5 no
C13 C18 H18C 109.5 no
H18A C18 H18C 109.5 no
H18B C18 H18C 109.5 no
C10 C19 H19A 109.5 no
C10 C19 H19B 109.5 no
H19A C19 H19B 109.5 no
C10 C19 H19C 109.5 no
H19A C19 H19C 109.5 no
H19B C19 H19C 109.5 no
C22 C20 C21 116.1(2) ?
C22 C20 C21' 107.34(18) ?
C21 C20 C21' 112.4(2) ?
C22 C20 C17 102.43(17) ?
C21 C20 C17 113.59(17) ?
C21' C20 C17 103.8(2) ?
C20 C21 H21A 109.5 no
C20 C21 H21B 109.5 no
H21A C21 H21B 109.5 no
C20 C21 H21C 109.5 no
H21A C21 H21C 109.5 no
H21B C21 H21C 109.5 no
O21' C21' C22' 120.7(3) ?
O21' C21' C20 120.0(3) ?
C22' C21' C20 119.1(3) ?
C23 C22 O22' 118.98(19) ?
C23 C22 C20 130.3(2) ?
O22' C22 C20 110.74(19) ?
C21' C22' H22A 109.5 no
C21' C22' H22B 109.5 no
H22A C22' H22B 109.5 no
C21' C22' H22C 109.5 no
H22A C22' H22C 109.5 no
H22B C22' H22C 109.5 no
C22 O22' C16 111.54(17) ?
C22 C23 C23' 120.6(2) ?
C22 C23 C24 121.9(2) ?
C23' C23 C24 117.4(2) ?
O23" C23' C23 122.3(2) ?
O23" C23' C23" 119.8(3) ?
C23 C23' C23" 117.9(2) ?
C23' C23" H23A 109.5 no
C23' C23" H23B 109.5 no
H23A C23" H23B 109.5 no
C23' C23" H23C 109.5 no
H23A C23" H23C 109.5 no
H23B C23" H23C 109.5 no
C23 C24 C25 111.88(18) no
C23 C24 H24A 109.2 no
C25 C24 H24A 109.2 no
C23 C24 H24B 109.2 no
C25 C24 H24B 109.2 no
H24A C24 H24B 107.9 no
C27 C25 C26 112.6(2) no
C27 C25 C24 111.4(2) no
C26 C25 C24 109.09(18) no
C27 C25 H25A 107.9 no
C26 C25 H25A 107.9 no
C24 C25 H25A 107.9 no
O26' C26 C25 107.91(18) no
O26' C26 H26A 110.1 no
C25 C26 H26A 110.1 no
O26' C26 H26B 110.1 no
C25 C26 H26B 110.1 no
H26A C26 H26B 108.4 no
C27' O26' C26 116.9(2) ?
C25 C27 H27A 109.5 no
C25 C27 H27B 109.5 no
H27A C27 H27B 109.5 no
C25 C27 H27C 109.5 no
H27A C27 H27C 109.5 no
H27B C27 H27C 109.5 no
O29' C27' O26' 122.9(3) ?
O29' C27' C28' 124.2(3) ?
O26' C27' C28' 112.8(3) ?
C27' C28' H28A 109.5 no
C27' C28' H28B 109.5 no
H28A C28' H28B 109.5 no
C27' C28' H28C 109.5 no
H28A C28' H28C 109.5 no
H28B C28' H28C 109.5 no

loop_
_geom_bond_atom_site_label_1
_geom_bond_atom_site_label_2
_geom_bond_distance
_geom_bond_publ_flag
C1 C2 1.527(4) no
C1 C10 1.549(3) no
C1 H1A 0.9700 no
C1 H1B 0.9700 no
C2 C3 1.512(3) no
C2 H2A 0.9700 no
C2 H2B 0.9700 no
C3 O3' 1.469(3) yes
C3 C4 1.523(3) no
C3 H3A 0.9800 no
O3' C4' 1.339(4) yes
C4 C5 1.539(4) no
C4 H4A 0.9700 no
C4 H4B 0.9700 no
C4' O6' 1.204(4) yes
C4' C5' 1.485(5) yes
C5 C6 1.545(3) no
C5 C10 1.558(3) no
C5 H5A 0.9800 no
C5' H5B 0.9600 no
C5' H5C 0.9600 no
C5' H5D 0.9600 no
C6 C7 1.528(3) no
C6 H6A 0.9700 no
C6 H6B 0.9700 no
C7 C8 1.532(3) no
C7 H7A 0.9700 no
C7 H7B 0.9700 no
C8 C14 1.527(3) no
C8 C9 1.543(2) no
C8 H8A 0.9800 no
C9 C11 1.542(3) no
C9 C10 1.557(3) no
C9 H9A 0.9800 no
C10 C19 1.536(3) no
C11 C12 1.537(3) no
C11 H11A 0.9700 no
C11 H11B 0.9700 no
C12 C13 1.534(2) no
C12 H12A 0.9700 no
C12 H12B 0.9700 no
C13 C18 1.543(3) no
C13 C14 1.551(3) no
C13 C17 1.558(3) no
C14 C15 1.542(3) no
C14 H14A 0.9800 no
C15 C16 1.533(3) no
C15 H15A 0.9700 no
C15 H15B 0.9700 no
C16 O22' 1.443(3) yes
C16 C17 1.552(3) no
C16 H16A 0.9800 no
C17 C20 1.563(3) no
C17 H17A 0.9800 no
C18 H18A 0.9600 no
C18 H18B 0.9600 no
C18 H18C 0.9600 no
C19 H19A 0.9600 no
C19 H19B 0.9600 no
C19 H19C 0.9600 no
C20 C22 1.532(3) no
C20 C21 1.541(3) yes
C20 C21' 1.548(3) yes
C21 H21A 0.9600 no
C21 H21B 0.9600 no
C21 H21C 0.9600 no
C21' O21' 1.209(4) yes
C21' C22' 1.506(4) yes
C22 C23 1.340(3) yes
C22 O22' 1.360(3) yes
C22' H22A 0.9600 no
C22' H22B 0.9600 no
C22' H22C 0.9600 no
C23 C23' 1.482(3) no
C23 C24 1.520(3) no
C23' O23" 1.218(3) yes
C23' C23" 1.508(4) yes
C23" H23A 0.9600 no
C23" H23B 0.9600 no
C23" H23C 0.9600 no
C24 C25 1.546(3) no
C24 H24A 0.9700 no
C24 H24B 0.9700 no
C25 C27 1.509(4) no
C25 C26 1.512(3) no
C25 H25A 0.9800 no
C26 O26' 1.453(3) yes
C26 H26A 0.9700 no
C26 H26B 0.9700 no
O26' C27' 1.327(3) yes
C27 H27A 0.9600 no
C27 H27B 0.9600 no
C27 H27C 0.9600 no
C27' O29' 1.199(4) yes
C27' C28' 1.494(5) yes
C28' H28A 0.9600 no
C28' H28B 0.9600 no
C28' H28C 0.9600 no

loop_
_geom_torsion_atom_site_label_1
_geom_torsion_atom_site_label_2
_geom_torsion_atom_site_label_3
_geom_torsion_atom_site_label_4
_geom_torsion
_geom_torsion_publ_flag
C10 C1 C2 C3 57.7(2) no
C1 C2 C3 O3' 69.2(2) no
C1 C2 C3 C4 -51.5(2) no
C2 C3 O3' C4' 155.7(2) no
C4 C3 O3' C4' -83.1(3) no
O3' C3 C4 C5 -68.4(3) no
C2 C3 C4 C5 49.0(3) no
C3 O3' C4' O6' 4.9(4) no
C3 O3' C4' C5' -174.4(2) no
C3 C4 C5 C6 -175.25(19) no
C3 C4 C5 C10 -50.2(3) no
C4 C5 C6 C7 71.3(3) no
C10 C5 C6 C7 -55.0(3) no
C5 C6 C7 C8 54.7(3) no
C6 C7 C8 C14 -173.11(19) no
C6 C7 C8 C9 -53.1(3) no
C14 C8 C9 C11 -55.9(2) no
C7 C8 C9 C11 -177.91(19) no
C14 C8 C9 C10 175.30(17) no
C7 C8 C9 C10 53.3(2) no
C2 C1 C10 C19 -173.06(19) no
C2 C1 C10 C9 64.9(2) no
C2 C1 C10 C5 -55.7(2) no
C11 C9 C10 C19 -59.3(2) no
C8 C9 C10 C19 67.7(2) no
C11 C9 C10 C1 60.5(2) no
C8 C9 C10 C1 -172.52(17) no
C11 C9 C10 C5 179.28(18) no
C8 C9 C10 C5 -53.7(2) no
C4 C5 C10 C19 167.16(18) no
C6 C5 C10 C19 -68.8(2) no
C4 C5 C10 C1 50.9(2) no
C6 C5 C10 C1 174.98(18) no
C4 C5 C10 C9 -70.2(2) no
C6 C5 C10 C9 53.8(2) no
C8 C9 C11 C12 56.0(2) no
C10 C9 C11 C12 -175.66(18) no
C9 C11 C12 C13 -55.0(3) no
C11 C12 C13 C18 -68.5(2) no
C11 C12 C13 C14 53.2(2) no
C11 C12 C13 C17 162.23(19) no
C7 C8 C14 C15 -53.6(3) no
C9 C8 C14 C15 -175.70(18) no
C7 C8 C14 C13 -178.19(17) no
C9 C8 C14 C13 59.7(2) no
C12 C13 C14 C8 -58.3(2) no
C18 C13 C14 C8 62.6(2) no
C17 C13 C14 C8 -178.36(16) no
C12 C13 C14 C15 168.81(18) no
C18 C13 C14 C15 -70.3(2) no
C17 C13 C14 C15 48.8(2) ?
C8 C14 C15 C16 -169.01(19) no
C13 C14 C15 C16 -39.4(2) no
C14 C15 C16 O22' 128.86(18) no
C14 C15 C16 C17 14.0(2) no
O22' C16 C17 C13 -103.25(19) no
C15 C16 C17 C13 16.0(2) no
O22' C16 C17 C20 26.6(2) ?
C15 C16 C17 C20 145.88(19) no
C12 C13 C17 C16 -153.37(19) no
C18 C13 C17 C16 78.8(2) no
C14 C13 C17 C16 -38.8(2) no
C12 C13 C17 C20 90.1(2) no
C18 C13 C17 C20 -37.7(3) no
C14 C13 C17 C20 -155.33(19) no
C16 C17 C20 C22 -21.8(2) no
C13 C17 C20 C22 95.2(2) no
C16 C17 C20 C21 -147.8(2) no
C13 C17 C20 C21 -30.9(3) no
C16 C17 C20 C21' 89.9(2) no
C13 C17 C20 C21' -153.2(2) no
C22 C20 C21' O21' 30.8(3) yes
C21 C20 C21' O21' 159.6(3) no
C17 C20 C21' O21' -77.2(3) no
C22 C20 C21' C22' -153.4(3) no
C21 C20 C21' C22' -24.6(4) no
C17 C20 C21' C22' 98.6(3) no
C21 C20 C22 C23 -45.7(3) no
C21' C20 C22 C23 81.0(3) yes
C17 C20 C22 C23 -170.1(2) no
C21 C20 C22 O22' 134.3(2) no
C21' C20 C22 O22' -99.0(2) no
C17 C20 C22 O22' 9.9(2) no
C23 C22 O22' C16 -172.42(19) no
C20 C22 O22' C16 7.5(2) no
C15 C16 O22' C22 -138.47(18) no
C17 C16 O22' C22 -22.0(2) no
O22' C22 C23 C23' 176.8(2) yes
C20 C22 C23 C23' -3.2(3) yes
O22' C22 C23 C24 1.3(3) yes
C20 C22 C23 C24 -178.6(2) yes
C22 C23 C23' O23" -33.0(3) yes
C24 C23 C23' O23" 142.7(2) no
C22 C23 C23' C23" 146.7(3) no
C24 C23 C23' C23" -37.7(3) no
C22 C23 C24 C25 116.1(2) no
C23' C23 C24 C25 -59.4(3) no
C23 C24 C25 C27 -60.6(3) no
C23 C24 C25 C26 174.5(2) no
C27 C25 C26 O26' 70.0(3) no
C24 C25 C26 O26' -165.8(2) no
C25 C26 O26' C27' 177.3(2) no
C26 O26' C27' O29' 1.2(5) no
C26 O26' C27' C28' -175.3(3) no

loop_
_cod_related_entry_id
_cod_related_entry_database
_cod_related_entry_code
1 ChemSpider 21174157
